data_4333272
loop_
_publ_author_name
'Hagen, Siegbert'
'Schubert, Hartmut'
'Maichle-M\"ossmer, C\"acilia'
'Pantenburg, Ingo'
'Weigend, Florian'
'Wesemann, Lars'

_publ_section_title
;
 Silver aggregation caused by Stanna-closo-dodecaborate coordination:
 syntheses, solid-state structures and theoretical studies.
;
_journal_issue 16
_journal_name_full 'Inorganic chemistry'
_journal_page_first 6775
_journal_page_last 6784
_journal_paper_doi 10.1021/ic700464d
_journal_volume 46
_journal_year 2007
_chemical_formula_sum 'C54.5 H162 Ag3 B33 Cl N3 P3 Sn3'
_chemical_formula_weight 2024.79
_chemical_name_systematic
;
 ?
;
_space_group_IT_number 2
_symmetry_cell_setting triclinic
_symmetry_space_group_name_Hall '-P 1'
_symmetry_space_group_name_H-M 'P -1'
_atom_sites_solution_hydrogens geom
_atom_sites_solution_primary direct
_atom_sites_solution_secondary difmap
_audit_creation_method SHELXL-97
_cell_angle_alpha 99.861(8)
_cell_angle_beta 97.800(8)
_cell_angle_gamma 116.129(7)
_cell_formula_units_Z 2
_cell_length_a 15.7176(17)
_cell_length_b 16.8227(15)
_cell_length_c 21.692(2)
_cell_measurement_temperature 173
_cell_volume 4926.8(9)
_computing_cell_refinement 'Stoe X-Area'
_computing_data_collection 'Stoe WinXpose'
_computing_data_reduction 'Stoe X-Area'
_computing_molecular_graphics ORTEP3
_computing_publication_material SHELX97
_computing_structure_refinement 'SHELXL-97 (Sheldrick, 1997)'
_computing_structure_solution 'SHELXS-97 (Sheldrick, 1990)'
_diffrn_ambient_temperature 173
_diffrn_measured_fraction_theta_full 0.962
_diffrn_measured_fraction_theta_max 0.962
_diffrn_measurement_device_type 'Stoe IPDS 2T'
_diffrn_measurement_method w-scan
_diffrn_radiation_monochromator graphite
_diffrn_radiation_source 'fine-focus sealed tube'
_diffrn_radiation_type MoK\a
_diffrn_radiation_wavelength 0.71073
_diffrn_reflns_av_R_equivalents 0.1221
_diffrn_reflns_av_sigmaI/netI 0.1246
_diffrn_reflns_limit_h_max 19
_diffrn_reflns_limit_h_min -19
_diffrn_reflns_limit_k_max 21
_diffrn_reflns_limit_k_min -20
_diffrn_reflns_limit_l_max 27
_diffrn_reflns_limit_l_min -27
_diffrn_reflns_number 60415
_diffrn_reflns_theta_full 26.96
_diffrn_reflns_theta_max 26.96
_diffrn_reflns_theta_min 3.11
_exptl_absorpt_coefficient_mu 1.442
_exptl_absorpt_correction_T_max 0.8314
_exptl_absorpt_correction_T_min 0.7558
_exptl_absorpt_correction_type numerical
_exptl_crystal_colour colourless
_exptl_crystal_density_diffrn 1.365
_exptl_crystal_density_method 'not measured'
_exptl_crystal_description coloumn
_exptl_crystal_F_000 2056
_exptl_crystal_size_max 0.21
_exptl_crystal_size_mid 0.18
_exptl_crystal_size_min 0.16
_refine_diff_density_max 1.332
_refine_diff_density_min -0.865
_refine_diff_density_rms 0.158
_refine_ls_extinction_method none
_refine_ls_goodness_of_fit_ref 1.113
_refine_ls_hydrogen_treatment constr
_refine_ls_matrix_type full
_refine_ls_number_parameters 710
_refine_ls_number_reflns 20594
_refine_ls_number_restraints 0
_refine_ls_restrained_S_all 1.113
_refine_ls_R_factor_all 0.1590
_refine_ls_R_factor_gt 0.0884
_refine_ls_shift/su_max 0.026
_refine_ls_shift/su_mean 0.000
_refine_ls_structure_factor_coef Fsqd
_refine_ls_weighting_details 'calc w=1/[\s^2^(Fo^2^)+(0.0001P)^2^+38.4862P] where P=(Fo^2^+2Fc^2^)/3'
_refine_ls_weighting_scheme calc
_refine_ls_wR_factor_gt 0.1161
_refine_ls_wR_factor_ref 0.1345
_reflns_number_gt 12343
_reflns_number_total 20594
_reflns_threshold_expression >2sigma(I)
_cod_data_source_file ic700464dsup2.cif
_cod_data_source_block hs43b
_cod_depositor_comments 'Adding full bibliography for 4333271--4333274.cif.'
_cod_original_cell_volume 4926.8(8)
_cod_original_sg_symbol_H-M P-1
_cod_database_code 4333272

loop_
_symmetry_equiv_pos_as_xyz
'x, y, z'
'-x, -y, -z'

loop_
_atom_site_label
_atom_site_type_symbol
_atom_site_fract_x
_atom_site_fract_y
_atom_site_fract_z
_atom_site_U_iso_or_equiv
_atom_site_adp_type
_atom_site_occupancy
_atom_site_symmetry_multiplicity
_atom_site_calc_flag
_atom_site_refinement_flags
C101 C 0.8071(8) 0.9607(8) 0.2696(5) 0.045(3) Uiso 1 1 d .
H10A H 0.8286 1.0189 0.2585 0.054 Uiso 1 1 calc R
H10B H 0.8178 0.9205 0.2375 0.054 Uiso 1 1 calc R
C23 C 0.4796(7) 0.5203(6) 0.0939(5) 0.033(2) Uani 1 1 d .
H23A H 0.5168 0.5290 0.0611 0.040 Uiso 1 1 calc R
H23B H 0.4110 0.4916 0.0723 0.040 Uiso 1 1 calc R
C24 C 0.5088(8) 0.6142(7) 0.1382(5) 0.038(2) Uani 1 1 d .
H24A H 0.4965 0.6515 0.1131 0.057 Uiso 1 1 calc R
H24B H 0.5769 0.6436 0.1590 0.057 Uiso 1 1 calc R
H24C H 0.4712 0.6062 0.1702 0.057 Uiso 1 1 calc R
C25 C 0.4457(8) 0.3335(6) 0.0759(5) 0.037(3) Uani 1 1 d .
H25A H 0.4384 0.2860 0.0977 0.045 Uiso 1 1 calc R
H25B H 0.3810 0.3196 0.0536 0.045 Uiso 1 1 calc R
C11 C 0.6786(8) 0.2269(7) -0.0170(5) 0.043(3) Uani 1 1 d .
H11I H 0.6624 0.1920 0.0148 0.052 Uiso 1 1 calc R
H11H H 0.6249 0.2390 -0.0303 0.052 Uiso 1 1 calc R
C21 C 0.4227(7) 0.4271(8) 0.1945(5) 0.039(3) Uani 1 1 d .
H21I H 0.4232 0.3789 0.2133 0.047 Uiso 1 1 calc R
H21H H 0.4513 0.4829 0.2290 0.047 Uiso 1 1 calc R
B201 B 0.7631(9) 0.2738(8) 0.2638(6) 0.042(3) Uani 1 1 d .
H201 H 0.8416 0.3174 0.2858 0.050 Uiso 1 1 calc R
B305 B 0.8625(9) 0.7713(7) 0.1639(5) 0.031(3) Uani 1 1 d .
H305 H 0.8447 0.7824 0.2109 0.037 Uiso 1 1 calc R
B302 B 0.9346(8) 0.6791(7) 0.0655(5) 0.032(3) Uani 1 1 d .
H302 H 0.9629 0.6315 0.0502 0.038 Uiso 1 1 calc R
B304 B 0.7675(8) 0.7174(8) 0.0854(6) 0.035(3) Uani 1 1 d .
H304 H 0.6894 0.6941 0.0824 0.043 Uiso 1 1 calc R
C13 C 0.8810(8) 0.3058(7) 0.0468(5) 0.040(3) Uani 1 1 d .
H13A H 0.8535 0.2546 0.0658 0.048 Uiso 1 1 calc R
H13B H 0.9005 0.2856 0.0091 0.048 Uiso 1 1 calc R
B303 B 0.8127(8) 0.6612(8) 0.0259(5) 0.034(3) Uani 1 1 d .
H303 H 0.7628 0.6018 -0.0147 0.041 Uiso 1 1 calc R
C26 C 0.5044(8) 0.3308(7) 0.0268(5) 0.047(3) Uani 1 1 d .
H26A H 0.4719 0.2714 -0.0032 0.071 Uiso 1 1 calc R
H26B H 0.5681 0.3428 0.0482 0.071 Uiso 1 1 calc R
H26C H 0.5107 0.3766 0.0041 0.071 Uiso 1 1 calc R
B204 B 0.5861(9) 0.1928(8) 0.1514(6) 0.036(3) Uani 1 1 d .
H204 H 0.5525 0.1859 0.1016 0.043 Uiso 1 1 calc R
C22 C 0.3171(8) 0.4018(9) 0.1666(6) 0.054(3) Uani 1 1 d .
H22A H 0.2821 0.3940 0.2000 0.081 Uiso 1 1 calc R
H22B H 0.2873 0.3457 0.1331 0.081 Uiso 1 1 calc R
H22C H 0.3153 0.4499 0.1490 0.081 Uiso 1 1 calc R
B301 B 0.9671(9) 0.7488(7) 0.1514(6) 0.034(3) Uani 1 1 d .
H301 H 1.0170 0.7463 0.1909 0.040 Uiso 1 1 calc R
B207 B 0.5652(8) 0.1892(7) 0.2823(5) 0.029(3) Uani 1 1 d .
H207 H 0.5183 0.1811 0.3166 0.035 Uiso 1 1 calc R
B206 B 0.6851(10) 0.2044(9) 0.3052(7) 0.047(3) Uani 1 1 d .
H206 H 0.7165 0.2059 0.3541 0.056 Uiso 1 1 calc R
C14 C 0.9702(9) 0.3829(9) 0.0946(6) 0.070(4) Uani 1 1 d .
H14A H 1.0167 0.3621 0.1059 0.105 Uiso 1 1 calc R
H14B H 0.9519 0.4023 0.1326 0.105 Uiso 1 1 calc R
H14C H 0.9988 0.4334 0.0759 0.105 Uiso 1 1 calc R
B202 B 0.6652(9) 0.2970(8) 0.2928(5) 0.037(3) Uani 1 1 d .
H202 H 0.6814 0.3553 0.3329 0.044 Uiso 1 1 calc R
C12 C 0.6862(9) 0.1676(8) -0.0753(6) 0.055(3) Uani 1 1 d .
H12A H 0.6256 0.1118 -0.0920 0.083 Uiso 1 1 calc R
H12B H 0.7378 0.1534 -0.0628 0.083 Uiso 1 1 calc R
H12C H 0.7000 0.2003 -0.1080 0.083 Uiso 1 1 calc R
B205 B 0.7109(9) 0.2082(8) 0.1757(6) 0.037(3) Uani 1 1 d .
H205 H 0.7568 0.2111 0.1412 0.045 Uiso 1 1 calc R
B203 B 0.5565(8) 0.2469(7) 0.2232(5) 0.029(2) Uani 1 1 d .
H203 H 0.5038 0.2733 0.2189 0.035 Uiso 1 1 calc R
B209 B 0.6084(9) 0.1047(8) 0.1712(6) 0.037(3) Uani 1 1 d .
H209 H 0.5896 0.0426 0.1338 0.044 Uiso 1 1 calc R
B208 B 0.5178(9) 0.1280(8) 0.1993(6) 0.035(3) Uani 1 1 d .
H208 H 0.4396 0.0803 0.1792 0.042 Uiso 1 1 calc R
B310 B 0.9706(8) 0.8527(7) 0.1485(5) 0.029(3) Uani 1 1 d .
H310 H 1.0221 0.9149 0.1866 0.035 Uiso 1 1 calc R
C15 C 0.8241(9) 0.3911(8) -0.0426(5) 0.050(3) Uani 1 1 d .
H15A H 0.8838 0.4487 -0.0246 0.059 Uiso 1 1 calc R
H15B H 0.8376 0.3521 -0.0736 0.059 Uiso 1 1 calc R
B311 B 0.9441(8) 0.8534(7) 0.0657(5) 0.028(2) Uani 1 1 d .
H311 H 0.9789 0.9174 0.0508 0.034 Uiso 1 1 calc R
B211 B 0.5919(9) 0.1018(8) 0.2506(6) 0.041(3) Uani 1 1 d .
H211 H 0.5615 0.0367 0.2646 0.049 Uiso 1 1 calc R
B308 B 0.8229(8) 0.7693(8) 0.0280(6) 0.035(3) Uani 1 1 d .
H308 H 0.7788 0.7781 -0.0116 0.042 Uiso 1 1 calc R
B309 B 0.8521(9) 0.8347(8) 0.1097(6) 0.035(3) Uani 1 1 d .
H309 H 0.8270 0.8854 0.1232 0.042 Uiso 1 1 calc R
C35 C 1.0902(9) 0.5655(9) 0.2581(7) 0.062(4) Uani 1 1 d .
H35A H 1.1520 0.5865 0.2882 0.074 Uiso 1 1 calc R
H35B H 1.0630 0.5001 0.2399 0.074 Uiso 1 1 calc R
B307 B 0.9207(8) 0.7466(8) 0.0163(5) 0.030(3) Uani 1 1 d .
H307 H 0.9400 0.7408 -0.0305 0.036 Uiso 1 1 calc R
C31 C 1.0039(8) 0.5202(8) 0.3617(6) 0.057(3) Uani 1 1 d .
H31H H 0.9896 0.4588 0.3398 0.068 Uiso 1 1 calc R
H31I H 1.0679 0.5488 0.3909 0.068 Uiso 1 1 calc R
B210 B 0.7117(10) 0.1528(9) 0.2363(7) 0.047(3) Uani 1 1 d .
H210 H 0.7598 0.1213 0.2405 0.057 Uiso 1 1 calc R
B306 B 1.0094(9) 0.7962(8) 0.0895(5) 0.032(3) Uani 1 1 d .
H306 H 1.0871 0.8224 0.0898 0.038 Uiso 1 1 calc R
C33 C 1.0750(8) 0.7065(8) 0.3448(6) 0.054(3) Uani 1 1 d .
H33A H 1.0841 0.7424 0.3134 0.065 Uiso 1 1 calc R
H33B H 1.0346 0.7198 0.3704 0.065 Uiso 1 1 calc R
C32 C 0.9296(10) 0.5132(9) 0.4005(6) 0.062(4) Uani 1 1 d .
H32A H 0.9316 0.4782 0.4308 0.093 Uiso 1 1 calc R
H32B H 0.8656 0.4833 0.3722 0.093 Uiso 1 1 calc R
H32C H 0.9440 0.5735 0.4233 0.093 Uiso 1 1 calc R
C16 C 0.7455(11) 0.4095(10) -0.0770(6) 0.070(4) Uani 1 1 d .
H16A H 0.7677 0.4381 -0.1105 0.105 Uiso 1 1 calc R
H16B H 0.7330 0.4493 -0.0467 0.105 Uiso 1 1 calc R
H16C H 0.6867 0.3525 -0.0955 0.105 Uiso 1 1 calc R
B104 B 0.6231(10) 0.5846(10) 0.3712(7) 0.054(4) Uani 1 1 d .
H104 H 0.5593 0.5165 0.3505 0.065 Uiso 1 1 calc R
B101 B 0.8381(10) 0.7118(10) 0.4100(6) 0.055(4) Uani 1 1 d .
H101 H 0.9142 0.7254 0.4147 0.066 Uiso 1 1 calc R
C36 C 1.1082(11) 0.6138(11) 0.2044(7) 0.082(5) Uani 1 1 d .
H36A H 1.1522 0.6010 0.1831 0.123 Uiso 1 1 calc R
H36B H 1.1362 0.6787 0.2222 0.123 Uiso 1 1 calc R
H36C H 1.0474 0.5921 0.1739 0.123 Uiso 1 1 calc R
B103 B 0.6485(10) 0.6830(11) 0.3325(6) 0.052(4) Uani 1 1 d .
H103 H 0.6023 0.6781 0.2876 0.063 Uiso 1 1 calc R
C34 C 1.1747(9) 0.7393(9) 0.3892(7) 0.074(4) Uani 1 1 d .
H34A H 1.2029 0.8037 0.4094 0.110 Uiso 1 1 calc R
H34B H 1.2167 0.7288 0.3645 0.110 Uiso 1 1 calc R
H34C H 1.1670 0.7062 0.4217 0.110 Uiso 1 1 calc R
B106 B 0.8120(11) 0.7992(10) 0.4419(7) 0.057(4) Uani 1 1 d .
H106 H 0.8717 0.8690 0.4651 0.069 Uiso 1 1 calc R
B105 B 0.7409(12) 0.6023(10) 0.4166(6) 0.055(4) Uani 1 1 d .
H105 H 0.7533 0.5450 0.4244 0.065 Uiso 1 1 calc R
B102 B 0.7805(12) 0.7590(9) 0.3575(6) 0.053(4) Uani 1 1 d .
H102 H 0.8192 0.8025 0.3275 0.063 Uiso 1 1 calc R
N3 N 0.1797(6) 0.0406(6) 0.1302(4) 0.0339(19) Uiso 1 1 d .
H3 H 0.1254 -0.0151 0.1196 0.041 Uiso 1 1 calc R
Cl2 Cl 0.4271(6) 0.8021(6) 0.3820(4) 0.084(2) Uiso 0.50 1 d P
N2 N 0.5650(7) 1.3075(7) 0.4336(5) 0.056(3) Uiso 1 1 d .
H2 H 0.5757 1.2926 0.3941 0.067 Uiso 1 1 calc R
C105 C 0.8690(8) 1.0439(7) 0.3888(5) 0.038(2) Uiso 1 1 d .
H10C H 0.9038 1.0425 0.4288 0.046 Uiso 1 1 calc R
H10D H 0.8020 1.0249 0.3915 0.046 Uiso 1 1 calc R
C301 C 0.2364(8) 0.0557(7) 0.1967(5) 0.037(2) Uiso 1 1 d .
H30A H 0.2049 0.0729 0.2280 0.044 Uiso 1 1 calc R
H30B H 0.3013 0.1067 0.2040 0.044 Uiso 1 1 calc R
Cl1 Cl 0.3559(9) 0.6775(8) 0.2565(6) 0.135(4) Uiso 0.50 1 d P
C309 C 0.2416(8) 0.0395(7) 0.0822(5) 0.039(2) Uiso 1 1 d .
H30C H 0.2921 0.1018 0.0877 0.046 Uiso 1 1 calc R
H30D H 0.2738 0.0040 0.0924 0.046 Uiso 1 1 calc R
C306 C 0.0703(8) 0.1066(7) 0.1624(5) 0.041(3) Uiso 1 1 d .
H30E H 0.0948 0.1132 0.2075 0.049 Uiso 1 1 calc R
H30F H 0.0131 0.0469 0.1454 0.049 Uiso 1 1 calc R
C305 C 0.1481(8) 0.1124(7) 0.1261(5) 0.039(2) Uiso 1 1 d .
H30G H 0.1232 0.1061 0.0811 0.046 Uiso 1 1 calc R
H30H H 0.2047 0.1725 0.1431 0.046 Uiso 1 1 calc R
C302 C 0.2461(8) -0.0269(7) 0.2088(5) 0.039(2) Uiso 1 1 d .
H30I H 0.1814 -0.0781 0.2017 0.046 Uiso 1 1 calc R
H30J H 0.2782 -0.0441 0.1779 0.046 Uiso 1 1 calc R
C106 C 0.9147(8) 1.1416(7) 0.3824(5) 0.045(3) Uiso 1 1 d .
H10E H 0.8802 1.1440 0.3427 0.055 Uiso 1 1 calc R
H10F H 0.9822 1.1617 0.3804 0.055 Uiso 1 1 calc R
C109 C 0.9696(8) 0.9923(8) 0.3293(5) 0.042(3) Uiso 1 1 d .
H10G H 1.0033 1.0507 0.3193 0.050 Uiso 1 1 calc R
H10H H 0.9630 0.9450 0.2936 0.050 Uiso 1 1 calc R
C310 C 0.1871(8) 0.0010(8) 0.0132(5) 0.048(3) Uiso 1 1 d .
H31A H 0.1638 0.0418 0.0003 0.058 Uiso 1 1 calc R
H31B H 0.1308 -0.0579 0.0081 0.058 Uiso 1 1 calc R
C303 C 0.3022(8) -0.0091(7) 0.2750(5) 0.045(3) Uiso 1 1 d .
H30K H 0.2708 0.0093 0.3058 0.054 Uiso 1 1 calc R
H30L H 0.3673 0.0414 0.2817 0.054 Uiso 1 1 calc R
C307 C 0.0416(9) 0.1810(8) 0.1566(6) 0.053(3) Uiso 1 1 d .
H30M H 0.1002 0.2400 0.1695 0.064 Uiso 1 1 calc R
H30N H 0.0120 0.1707 0.1117 0.064 Uiso 1 1 calc R
B111 B 0.7069(9) 0.7508(8) 0.4722(5) 0.039(3) Uani 1 1 d .
H111 H 0.6971 0.7878 0.5153 0.046 Uiso 1 1 calc R
C102 C 0.7007(8) 0.9201(8) 0.2657(5) 0.050(3) Uiso 1 1 d .
H10I H 0.6864 0.9653 0.2893 0.060 Uiso 1 1 calc R
H10J H 0.6800 0.8685 0.2847 0.060 Uiso 1 1 calc R
C210 C 0.6000(12) 1.1898(11) 0.4597(8) 0.090(5) Uiso 1 1 d .
H21A H 0.6406 1.2142 0.5032 0.108 Uiso 1 1 calc R
H21B H 0.6417 1.2107 0.4305 0.108 Uiso 1 1 calc R
C110 C 1.0318(8) 0.9926(8) 0.3886(5) 0.049(3) Uiso 1 1 d .
H11A H 1.0488 1.0464 0.4227 0.058 Uiso 1 1 calc R
H11B H 0.9947 0.9389 0.4032 0.058 Uiso 1 1 calc R
C308 C -0.0287(9) 0.1845(9) 0.1969(6) 0.063(4) Uiso 1 1 d .
H30O H -0.0438 0.2325 0.1909 0.095 Uiso 1 1 calc R
H30P H 0.0007 0.1964 0.2415 0.095 Uiso 1 1 calc R
H30Q H -0.0875 0.1268 0.1838 0.095 Uiso 1 1 calc R
C107 C 0.9102(9) 1.2053(8) 0.4397(5) 0.051(3) Uiso 1 1 d .
H10K H 0.8428 1.1836 0.4421 0.061 Uiso 1 1 calc R
H10L H 0.9459 1.2033 0.4791 0.061 Uiso 1 1 calc R
C103 C 0.6462(9) 0.8883(9) 0.1950(6) 0.063(4) Uiso 1 1 d .
H10M H 0.6684 0.9404 0.1764 0.075 Uiso 1 1 calc R
H10N H 0.6618 0.8437 0.1719 0.075 Uiso 1 1 calc R
C311 C 0.2531(9) -0.0110(9) -0.0306(6) 0.060(3) Uiso 1 1 d .
H31C H 0.2730 -0.0544 -0.0187 0.072 Uiso 1 1 calc R
H31D H 0.2150 -0.0372 -0.0749 0.072 Uiso 1 1 calc R
C112 C 1.1826(10) 0.9833(9) 0.4322(6) 0.068(4) Uiso 1 1 d .
H11F H 1.2398 0.9834 0.4212 0.103 Uiso 1 1 calc R
H11G H 1.1440 0.9267 0.4423 0.103 Uiso 1 1 calc R
H11E H 1.2017 1.0337 0.4689 0.103 Uiso 1 1 calc R
C312 C 0.3408(10) 0.0744(9) -0.0271(7) 0.073(4) Uiso 1 1 d .
H31E H 0.3778 0.0616 -0.0553 0.110 Uiso 1 1 calc R
H31F H 0.3799 0.1001 0.0163 0.110 Uiso 1 1 calc R
H31G H 0.3219 0.1173 -0.0400 0.110 Uiso 1 1 calc R
C111 C 1.1236(9) 0.9929(9) 0.3761(6) 0.059(3) Uiso 1 1 d .
H11C H 1.1635 1.0497 0.3657 0.071 Uiso 1 1 calc R
H11D H 1.1064 0.9428 0.3389 0.071 Uiso 1 1 calc R
C205 C 0.4911(11) 1.3424(10) 0.4228(7) 0.078(4) Uiso 1 1 d .
H20A H 0.4653 1.3453 0.4607 0.093 Uiso 1 1 calc R
H20B H 0.5246 1.4043 0.4180 0.093 Uiso 1 1 calc R
B109 B 0.6640(11) 0.6312(9) 0.4551(6) 0.050(4) Uani 1 1 d .
H109 H 0.6271 0.5907 0.4873 0.060 Uiso 1 1 calc R
C207 C 0.3433(13) 1.3257(12) 0.3567(9) 0.101(6) Uiso 1 1 d .
H20C H 0.3307 1.3450 0.3977 0.122 Uiso 1 1 calc R
H20D H 0.3758 1.3802 0.3417 0.122 Uiso 1 1 calc R
C206 C 0.4126(12) 1.2883(11) 0.3685(8) 0.085(5) Uiso 1 1 d .
H20E H 0.3770 1.2272 0.3742 0.102 Uiso 1 1 calc R
H20F H 0.4384 1.2830 0.3307 0.102 Uiso 1 1 calc R
B110 B 0.7900(12) 0.7070(12) 0.4773(7) 0.062(4) Uani 1 1 d .
H110 H 0.8356 0.7165 0.5240 0.074 Uiso 1 1 calc R
C201 C 0.6632(11) 1.3820(11) 0.4751(7) 0.082(5) Uiso 1 1 d .
H20G H 0.7102 1.3593 0.4749 0.098 Uiso 1 1 calc R
H20H H 0.6853 1.4341 0.4566 0.098 Uiso 1 1 calc R
C209 C 0.5278(11) 1.2227(10) 0.4544(7) 0.078(4) Uiso 1 1 d .
H20I H 0.4682 1.1762 0.4237 0.094 Uiso 1 1 calc R
H20J H 0.5125 1.2336 0.4959 0.094 Uiso 1 1 calc R
C304 C 0.3102(11) -0.0913(10) 0.2874(7) 0.082(4) Uiso 1 1 d .
H30R H 0.3480 -0.0757 0.3304 0.124 Uiso 1 1 calc R
H30S H 0.3415 -0.1098 0.2571 0.124 Uiso 1 1 calc R
H30T H 0.2461 -0.1408 0.2825 0.124 Uiso 1 1 calc R
B107 B 0.7016(13) 0.7825(10) 0.3990(7) 0.061(5) Uani 1 1 d .
H107 H 0.6890 0.8409 0.3948 0.073 Uiso 1 1 calc R
C104 C 0.5389(11) 0.8468(11) 0.1862(8) 0.092(5) Uiso 1 1 d .
H10O H 0.5081 0.8266 0.1411 0.137 Uiso 1 1 calc R
H10P H 0.5227 0.8916 0.2072 0.137 Uiso 1 1 calc R
H10Q H 0.5164 0.7954 0.2047 0.137 Uiso 1 1 calc R
B108 B 0.6091(10) 0.6786(11) 0.4062(6) 0.057(4) Uani 1 1 d .
H108 H 0.5351 0.6689 0.4062 0.068 Uiso 1 1 calc R
C108 C 0.9527(11) 1.3033(10) 0.4347(7) 0.087(5) Uiso 1 1 d .
H10R H 0.9490 1.3409 0.4718 0.130 Uiso 1 1 calc R
H10S H 0.9165 1.3059 0.3964 0.130 Uiso 1 1 calc R
H10T H 1.0197 1.3253 0.4327 0.130 Uiso 1 1 calc R
C212 C 0.6215(14) 1.0440(13) 0.4456(9) 0.124(7) Uiso 1 1 d .
H21G H 0.5855 0.9783 0.4350 0.186 Uiso 1 1 calc R
H21F H 0.6629 1.0666 0.4882 0.186 Uiso 1 1 calc R
H21E H 0.6606 1.0625 0.4152 0.186 Uiso 1 1 calc R
C211 C 0.5475(14) 1.0847(13) 0.4428(10) 0.117(6) Uiso 1 1 d .
H21C H 0.5051 1.0610 0.3999 0.140 Uiso 1 1 calc R
H21D H 0.5069 1.0645 0.4728 0.140 Uiso 1 1 calc R
C208 C 0.2522(14) 1.2673(14) 0.3123(9) 0.125(7) Uiso 1 1 d .
H20R H 0.2143 1.2989 0.3097 0.187 Uiso 1 1 calc R
H20S H 0.2178 1.2134 0.3266 0.187 Uiso 1 1 calc R
H20T H 0.2627 1.2501 0.2707 0.187 Uiso 1 1 calc R
C202 C 0.6599(14) 1.4119(13) 0.5411(9) 0.114(6) Uiso 1 1 d .
H20K H 0.6479 1.3632 0.5625 0.137 Uiso 1 1 calc R
H20L H 0.6081 1.4283 0.5421 0.137 Uiso 1 1 calc R
C203 C 0.7604(14) 1.4966(13) 0.5754(10) 0.118(7) Uiso 1 1 d .
H20M H 0.8135 1.4831 0.5708 0.141 Uiso 1 1 calc R
H20N H 0.7695 1.5489 0.5585 0.141 Uiso 1 1 calc R
C204 C 0.7540(19) 1.5141(17) 0.6444(12) 0.178(18) Uiso 1.00(7) 1 d .
H20O H 0.8139 1.5654 0.6703 0.267 Uiso 1 1 calc R
H20P H 0.7430 1.4608 0.6596 0.267 Uiso 1 1 calc R
H20Q H 0.7009 1.5272 0.6476 0.267 Uiso 1 1 calc R
C1 C 0.460(2) 0.762(2) 0.3144(15) 0.083(9) Uiso 0.50 1 d P
Sn1 Sn 0.74069(5) 0.60958(5) 0.31075(3) 0.03129(17) Uani 1 1 d .
Ag2 Ag 0.66884(5) 0.50003(5) 0.18492(3) 0.02417(16) Uani 1 1 d .
Ag3 Ag 0.84803(5) 0.54413(5) 0.24247(4) 0.03144(18) Uani 1 1 d .
Ag1 Ag 0.76999(6) 0.43517(5) 0.10919(3) 0.02875(18) Uani 1 1 d .
Sn3 Sn 0.81574(5) 0.61688(4) 0.12276(3) 0.02949(16) Uani 1 1 d .
Sn2 Sn 0.70179(5) 0.34495(4) 0.20143(3) 0.03118(17) Uani 1 1 d .
P1 P 0.7880(2) 0.33661(18) 0.02148(13) 0.0340(6) Uani 1 1 d .
P2 P 0.50002(18) 0.44422(17) 0.13662(12) 0.0273(5) Uani 1 1 d .
P3 P 1.0082(2) 0.5858(2) 0.30141(15) 0.0430(7) Uani 1 1 d .
N1 N 0.8699(6) 0.9766(6) 0.3344(4) 0.035(2) Uiso 1 1 d .
H1 H 0.8422 0.9219 0.3446 0.043 Uiso 1 1 calc R

loop_
_atom_site_aniso_label
_atom_site_aniso_U_11
_atom_site_aniso_U_22
_atom_site_aniso_U_33
_atom_site_aniso_U_23
_atom_site_aniso_U_13
_atom_site_aniso_U_12
C23 0.031(6) 0.028(5) 0.035(5) 0.007(4) 0.007(5) 0.009(5)
C24 0.044(7) 0.043(6) 0.039(6) 0.019(5) 0.016(5) 0.026(5)
C25 0.036(6) 0.026(5) 0.036(6) -0.004(4) -0.005(5) 0.010(5)
C11 0.043(7) 0.041(6) 0.045(6) -0.002(5) 0.007(5) 0.024(6)
C21 0.031(6) 0.052(7) 0.038(6) 0.020(5) 0.012(5) 0.019(5)
B201 0.025(7) 0.033(7) 0.051(8) 0.014(6) 0.003(6) 0.001(5)
B305 0.043(7) 0.029(6) 0.024(5) 0.008(5) 0.013(5) 0.018(6)
B302 0.032(7) 0.028(6) 0.032(6) 0.003(5) 0.013(5) 0.011(5)
B304 0.023(6) 0.039(7) 0.052(7) 0.017(6) 0.021(6) 0.016(5)
C13 0.045(7) 0.036(6) 0.045(6) 0.010(5) 0.016(5) 0.022(5)
B303 0.029(6) 0.031(6) 0.025(6) -0.005(5) 0.001(5) 0.006(5)
C26 0.062(8) 0.039(6) 0.034(6) 0.002(5) 0.009(5) 0.020(6)
B204 0.042(7) 0.027(6) 0.031(6) 0.001(5) 0.014(5) 0.012(6)
C22 0.029(6) 0.071(9) 0.061(8) 0.024(7) 0.019(6) 0.017(6)
B301 0.033(7) 0.019(5) 0.042(7) 0.011(5) 0.006(5) 0.006(5)
B207 0.036(7) 0.024(6) 0.029(6) 0.007(5) 0.017(5) 0.013(5)
B206 0.045(8) 0.051(8) 0.044(8) 0.027(7) 0.011(6) 0.018(7)
C14 0.047(8) 0.070(9) 0.071(9) -0.021(7) -0.003(7) 0.029(7)
B202 0.043(8) 0.021(6) 0.027(6) 0.001(5) 0.005(5) 0.002(5)
C12 0.061(8) 0.040(7) 0.056(8) -0.004(6) 0.003(6) 0.026(6)
B205 0.039(7) 0.032(6) 0.050(7) 0.014(6) 0.019(6) 0.021(6)
B203 0.026(6) 0.025(6) 0.041(6) 0.010(5) 0.013(5) 0.014(5)
B209 0.045(8) 0.024(6) 0.042(7) 0.010(5) 0.020(6) 0.014(6)
B208 0.026(6) 0.039(7) 0.043(7) 0.015(6) 0.011(5) 0.016(6)
B310 0.035(7) 0.022(6) 0.024(5) 0.006(4) 0.006(5) 0.008(5)
C15 0.073(9) 0.056(7) 0.033(6) 0.011(5) 0.026(6) 0.039(7)
B311 0.026(6) 0.020(5) 0.027(6) 0.008(4) 0.001(5) 0.002(5)
B211 0.048(8) 0.022(6) 0.058(8) 0.018(6) 0.022(7) 0.015(6)
B308 0.019(6) 0.033(6) 0.044(7) 0.006(5) -0.006(5) 0.011(5)
B309 0.038(7) 0.031(6) 0.042(7) 0.007(5) 0.023(6) 0.020(6)
C35 0.041(7) 0.055(8) 0.080(10) -0.003(7) -0.006(7) 0.027(7)
B307 0.031(6) 0.032(6) 0.025(5) 0.013(5) 0.008(5) 0.011(5)
C31 0.029(6) 0.043(7) 0.078(9) 0.012(6) -0.007(6) 0.008(6)
B210 0.052(9) 0.041(7) 0.071(10) 0.028(7) 0.026(7) 0.033(7)
B306 0.035(7) 0.031(6) 0.037(6) 0.012(5) 0.014(5) 0.020(5)
C33 0.038(7) 0.046(7) 0.064(8) -0.001(6) 0.007(6) 0.014(6)
C32 0.072(10) 0.065(9) 0.042(7) 0.013(6) 0.006(7) 0.031(8)
C16 0.120(13) 0.094(11) 0.042(7) 0.024(7) 0.035(8) 0.083(10)
B104 0.039(8) 0.044(8) 0.051(8) 0.003(7) 0.016(7) -0.003(7)
B101 0.026(7) 0.065(9) 0.041(8) -0.024(7) 0.001(6) 0.009(7)
C36 0.076(11) 0.090(11) 0.086(11) 0.006(9) 0.035(9) 0.047(9)
B103 0.055(9) 0.090(11) 0.030(7) 0.009(7) 0.013(6) 0.051(9)
C34 0.056(9) 0.063(9) 0.075(10) -0.001(7) -0.009(7) 0.018(7)
B106 0.062(10) 0.037(8) 0.049(8) -0.002(6) 0.026(7) 0.004(7)
B105 0.100(13) 0.052(9) 0.040(7) 0.022(7) 0.033(8) 0.052(9)
B102 0.102(12) 0.041(7) 0.041(7) 0.022(6) 0.051(8) 0.043(8)
B111 0.054(8) 0.038(7) 0.020(5) 0.001(5) 0.014(5) 0.020(6)
B109 0.068(10) 0.042(8) 0.038(7) 0.017(6) 0.027(7) 0.018(7)
B110 0.066(11) 0.088(12) 0.033(7) 0.005(8) 0.002(7) 0.044(10)
B107 0.111(14) 0.058(9) 0.046(8) 0.020(7) 0.044(9) 0.057(10)
B108 0.037(8) 0.098(12) 0.033(7) -0.002(7) 0.012(6) 0.035(8)
Sn1 0.0411(4) 0.0270(4) 0.0229(3) 0.0024(3) 0.0111(3) 0.0142(3)
Ag2 0.0222(4) 0.0233(4) 0.0245(4) 0.0029(3) 0.0050(3) 0.0100(3)
Ag3 0.0244(4) 0.0326(4) 0.0324(4) 0.0023(3) 0.0028(3) 0.0125(4)
Ag1 0.0379(5) 0.0231(4) 0.0285(4) 0.0069(3) 0.0162(3) 0.0149(3)
Sn3 0.0350(4) 0.0200(3) 0.0329(4) 0.0108(3) 0.0147(3) 0.0093(3)
Sn2 0.0395(4) 0.0217(3) 0.0364(4) 0.0133(3) 0.0167(3) 0.0138(3)
P1 0.0399(16) 0.0342(15) 0.0335(14) 0.0062(12) 0.0165(12) 0.0210(13)
P2 0.0242(13) 0.0282(13) 0.0289(13) 0.0084(11) 0.0066(11) 0.0116(11)
P3 0.0272(15) 0.0421(17) 0.0513(18) 0.0063(14) -0.0004(13) 0.0141(14)

loop_
_atom_type_symbol
_atom_type_description
_atom_type_scat_dispersion_real
_atom_type_scat_dispersion_imag
_atom_type_scat_source
C C 0.0033 0.0016 'International Tables Vol C Tables 4.2.6.8 and 6.1.1.4'
Ag Ag -0.8971 1.1015 'International Tables Vol C Tables 4.2.6.8 and 6.1.1.4'
B B 0.0013 0.0007 'International Tables Vol C Tables 4.2.6.8 and 6.1.1.4'
N N 0.0061 0.0033 'International Tables Vol C Tables 4.2.6.8 and 6.1.1.4'
P P 0.1023 0.0942 'International Tables Vol C Tables 4.2.6.8 and 6.1.1.4'
Sn Sn -0.6537 1.4246 'International Tables Vol C Tables 4.2.6.8 and 6.1.1.4'
Cl Cl 0.1484 0.1585 'International Tables Vol C Tables 4.2.6.8 and 6.1.1.4'
H H 0.0000 0.0000 'International Tables Vol C Tables 4.2.6.8 and 6.1.1.4'

loop_
_geom_angle_atom_site_label_1
_geom_angle_atom_site_label_2
_geom_angle_atom_site_label_3
_geom_angle
C102 C101 N1 115.3(9)
C24 C23 P2 113.0(7)
C26 C25 P2 114.0(7)
C12 C11 P1 115.7(8)
C22 C21 P2 115.1(7)
B206 B201 B210 61.0(7)
B206 B201 B205 105.1(8)
B210 B201 B205 56.3(7)
B206 B201 B202 57.9(7)
B210 B201 B202 106.6(8)
B205 B201 B202 107.0(8)
B206 B201 Sn2 116.9(8)
B210 B201 Sn2 116.8(8)
B205 B201 Sn2 66.5(5)
B202 B201 Sn2 65.5(5)
B309 B305 B310 61.6(6)
B309 B305 B304 57.6(6)
B310 B305 B304 106.7(7)
B309 B305 B301 106.2(8)
B310 B305 B301 56.6(6)
B304 B305 B301 107.5(7)
B309 B305 Sn3 118.3(6)
B310 B305 Sn3 117.2(6)
B304 B305 Sn3 66.8(5)
B301 B305 Sn3 66.2(5)
B306 B302 B307 60.8(6)
B306 B302 B303 106.0(8)
B307 B302 B303 57.7(6)
B306 B302 B301 57.2(6)
B307 B302 B301 106.3(8)
B303 B302 B301 107.6(7)
B306 B302 Sn3 117.1(6)
B307 B302 Sn3 118.3(7)
B303 B302 Sn3 66.8(5)
B301 B302 Sn3 65.9(5)
B308 B304 B309 61.6(6)
B308 B304 B303 57.6(6)
B309 B304 B303 107.0(7)
B308 B304 B305 107.0(8)
B309 B304 B305 57.6(6)
B303 B304 B305 108.0(8)
B308 B304 Sn3 117.7(7)
B309 B304 Sn3 117.3(7)
B303 B304 Sn3 66.5(5)
B305 B304 Sn3 65.8(5)
C14 C13 P1 113.7(8)
B307 B303 B308 61.3(7)
B307 B303 B302 57.8(6)
B308 B303 B302 107.2(8)
B307 B303 B304 107.4(8)
B308 B303 B304 57.9(6)
B302 B303 B304 109.0(7)
B307 B303 Sn3 118.1(7)
B308 B303 Sn3 118.2(7)
B302 B303 Sn3 66.5(5)
B304 B303 Sn3 66.6(5)
B208 B204 B209 61.0(7)
B208 B204 B205 106.6(9)
B209 B204 B205 57.8(7)
B208 B204 B203 58.0(6)
B209 B204 B203 107.5(8)
B205 B204 B203 108.8(8)
B208 B204 Sn2 117.4(7)
B209 B204 Sn2 118.5(8)
B205 B204 Sn2 67.0(5)
B203 B204 Sn2 65.8(5)
B306 B301 B310 62.2(6)
B306 B301 B305 107.1(8)
B310 B301 B305 58.3(6)
B306 B301 B302 56.6(6)
B310 B301 B302 107.4(8)
B305 B301 B302 107.9(8)
B306 B301 Sn3 116.9(7)
B310 B301 Sn3 118.5(7)
B305 B301 Sn3 66.1(5)
B302 B301 Sn3 66.4(5)
B202 B207 B211 110.5(8)
B202 B207 B203 64.5(7)
B211 B207 B203 109.2(8)
B202 B207 B206 60.5(7)
B211 B207 B206 60.2(7)
B203 B207 B206 111.1(8)
B202 B207 B208 111.3(8)
B211 B207 B208 59.2(7)
B203 B207 B208 59.8(6)
B206 B207 B208 107.4(8)
B201 B206 B211 110.3(9)
B201 B206 B207 111.6(9)
B211 B206 B207 59.5(7)
B201 B206 B202 65.4(7)
B211 B206 B202 108.8(9)
B207 B206 B202 59.1(7)
B201 B206 B210 60.2(7)
B211 B206 B210 60.4(8)
B207 B206 B210 108.2(9)
B202 B206 B210 111.8(9)
B207 B202 B206 60.4(7)
B207 B202 B203 58.0(6)
B206 B202 B203 106.1(8)
B207 B202 B201 105.8(8)
B206 B202 B201 56.7(7)
B203 B202 B201 107.9(7)
B207 B202 Sn2 117.8(7)
B206 B202 Sn2 116.4(7)
B203 B202 Sn2 66.5(5)
B201 B202 Sn2 66.1(5)
B210 B205 B209 60.8(7)
B210 B205 B204 107.3(9)
B209 B205 B204 58.9(7)
B210 B205 B201 58.3(7)
B209 B205 B201 107.6(8)
B204 B205 B201 108.4(8)
B210 B205 Sn2 117.6(7)
B209 B205 Sn2 118.9(7)
B204 B205 Sn2 66.4(5)
B201 B205 Sn2 65.6(5)
B207 B203 B208 60.8(6)
B207 B203 B202 57.5(6)
B208 B203 B202 106.6(8)
B207 B203 B204 105.9(7)
B208 B203 B204 57.3(6)
B202 B203 B204 107.9(8)
B207 B203 Sn2 116.9(7)
B208 B203 Sn2 117.3(6)
B202 B203 Sn2 66.0(5)
B204 B203 Sn2 66.4(5)
B205 B209 B210 59.3(7)
B205 B209 B204 63.3(7)
B210 B209 B204 109.6(8)
B205 B209 B211 108.5(9)
B210 B209 B211 60.6(7)
B204 B209 B211 107.2(8)
B205 B209 B208 109.4(8)
B210 B209 B208 107.5(8)
B204 B209 B208 59.1(6)
B211 B209 B208 58.7(7)
B211 B208 B204 109.4(9)
B211 B208 B203 109.2(8)
B204 B208 B203 64.7(6)
B211 B208 B207 59.6(7)
B204 B208 B207 110.6(8)
B203 B208 B207 59.4(6)
B211 B208 B209 60.5(7)
B204 B208 B209 60.0(6)
B203 B208 B209 112.1(8)
B207 B208 B209 108.5(8)
B301 B310 B305 65.0(6)
B301 B310 B311 108.3(8)
B305 B310 B311 107.8(8)
B301 B310 B306 58.9(6)
B305 B310 B306 109.8(8)
B311 B310 B306 59.3(6)
B301 B310 B309 110.6(8)
B305 B310 B309 58.7(6)
B311 B310 B309 59.5(6)
B306 B310 B309 106.7(8)
C16 C15 P1 112.4(8)
B308 B311 B306 107.6(8)
B308 B311 B307 60.3(6)
B306 B311 B307 59.2(6)
B308 B311 B309 60.9(7)
B306 B311 B309 108.5(8)
B307 B311 B309 109.2(8)
B308 B311 B310 109.5(8)
B306 B311 B310 60.5(6)
B307 B311 B310 108.8(8)
B309 B311 B310 60.7(6)
B208 B211 B207 61.2(7)
B208 B211 B206 109.1(9)
B207 B211 B206 60.4(7)
B208 B211 B209 60.9(7)
B207 B211 B209 110.0(8)
B206 B211 B209 108.5(8)
B208 B211 B210 108.1(9)
B207 B211 B210 108.9(8)
B206 B211 B210 60.4(7)
B209 B211 B210 59.2(7)
B303 B308 B304 64.5(7)
B303 B308 B311 108.9(8)
B304 B308 B311 109.0(8)
B303 B308 B307 59.3(6)
B304 B308 B307 111.1(8)
B311 B308 B307 60.3(6)
B303 B308 B309 110.7(8)
B304 B308 B309 59.3(7)
B311 B308 B309 60.1(6)
B307 B308 B309 108.7(8)
B305 B309 B304 64.8(7)
B305 B309 B311 108.9(8)
B304 B309 B311 108.0(7)
B305 B309 B308 110.7(8)
B304 B309 B308 59.1(6)
B311 B309 B308 59.0(6)
B305 B309 B310 59.7(7)
B304 B309 B310 110.8(8)
B311 B309 B310 59.8(6)
B308 B309 B310 107.3(7)
C36 C35 P3 112.8(9)
B303 B307 B302 64.5(7)
B303 B307 B306 109.9(8)
B302 B307 B306 59.0(6)
B303 B307 B308 59.4(7)
B302 B307 B308 111.0(8)
B306 B307 B308 107.7(8)
B303 B307 B311 108.3(8)
B302 B307 B311 109.0(8)
B306 B307 B311 60.2(6)
B308 B307 B311 59.4(6)
C32 C31 P3 114.2(9)
B205 B210 B209 59.9(7)
B205 B210 B201 65.3(7)
B209 B210 B201 112.5(9)
B205 B210 B206 110.5(9)
B209 B210 B206 108.4(9)
B201 B210 B206 58.8(7)
B205 B210 B211 108.6(10)
B209 B210 B211 60.2(7)
B201 B210 B211 108.2(9)
B206 B210 B211 59.2(7)
B302 B306 B301 66.2(6)
B302 B306 B307 60.2(6)
B301 B306 B307 112.9(8)
B302 B306 B311 110.2(8)
B301 B306 B311 109.2(8)
B307 B306 B311 60.5(6)
B302 B306 B310 112.5(8)
B301 B306 B310 59.0(6)
B307 B306 B310 109.7(8)
B311 B306 B310 60.2(6)
C34 C33 P3 116.9(9)
B108 B104 B109 60.8(8)
B108 B104 B105 106.5(9)
B109 B104 B105 57.9(8)
B108 B104 B103 58.8(8)
B109 B104 B103 107.6(9)
B105 B104 B103 107.9(9)
B108 B104 Sn1 117.9(8)
B109 B104 Sn1 117.9(8)
B105 B104 Sn1 66.1(6)
B103 B104 Sn1 65.7(5)
B110 B101 B106 61.0(8)
B110 B101 B102 107.5(10)
B106 B101 B102 58.4(8)
B110 B101 B105 59.5(8)
B106 B101 B105 107.9(9)
B102 B101 B105 107.7(9)
B110 B101 Sn1 119.5(9)
B106 B101 Sn1 118.3(9)
B102 B101 Sn1 65.6(6)
B105 B101 Sn1 66.1(6)
B107 B103 B108 59.0(8)
B107 B103 B102 58.4(8)
B108 B103 B102 104.9(9)
B107 B103 B104 104.4(9)
B108 B103 B104 56.7(8)
B102 B103 B104 106.5(9)
B107 B103 Sn1 117.9(9)
B108 B103 Sn1 116.7(9)
B102 B103 Sn1 66.1(5)
B104 B103 Sn1 66.4(6)
B107 B106 B101 111.4(10)
B107 B106 B102 60.8(8)
B101 B106 B102 63.5(8)
B107 B106 B111 60.5(8)
B101 B106 B111 108.5(10)
B102 B106 B111 109.7(10)
B107 B106 B110 108.7(10)
B101 B106 B110 58.9(9)
B102 B106 B110 109.9(10)
B111 B106 B110 59.8(8)
B109 B105 B110 59.8(8)
B109 B105 B104 58.6(8)
B110 B105 B104 106.2(10)
B109 B105 B101 105.6(9)
B110 B105 B101 57.0(8)
B104 B105 B101 108.2(9)
B109 B105 Sn1 119.5(9)
B110 B105 Sn1 118.2(9)
B104 B105 Sn1 67.2(6)
B101 B105 Sn1 67.1(6)
B106 B102 B107 58.9(8)
B106 B102 B103 107.6(9)
B107 B102 B103 59.6(8)
B106 B102 B101 58.1(8)
B107 B102 B101 105.6(9)
B103 B102 B101 109.6(9)
B106 B102 Sn1 119.7(8)
B107 B102 Sn1 120.0(9)
B103 B102 Sn1 67.3(6)
B101 B102 Sn1 67.5(5)
C305 N3 C301 112.6(7)
C305 N3 C309 109.8(7)
C301 N3 C309 109.2(8)
C209 N2 C201 113.7(11)
C209 N2 C205 113.7(11)
C201 N2 C205 112.3(11)
N1 C105 C106 113.8(8)
N3 C301 C302 114.8(8)
C310 C309 N3 115.1(9)
C305 C306 C307 111.3(9)
N3 C305 C306 113.8(8)
C303 C302 C301 113.0(9)
C105 C106 C107 110.2(9)
N1 C109 C110 115.2(9)
C309 C310 C311 110.9(10)
C302 C303 C304 113.0(10)
C308 C307 C306 113.8(10)
B108 B111 B110 108.1(9)
B108 B111 B107 60.4(8)
B110 B111 B107 107.7(9)
B108 B111 B106 107.1(9)
B110 B111 B106 60.2(9)
B107 B111 B106 58.8(8)
B108 B111 B109 60.7(8)
B110 B111 B109 59.8(8)
B107 B111 B109 108.9(8)
B106 B111 B109 107.8(9)
C101 C102 C103 108.8(10)
C209 C210 C211 109.5(14)
C111 C110 C109 111.8(9)
C108 C107 C106 112.3(10)
C104 C103 C102 112.8(11)
C312 C311 C310 114.2(11)
C110 C111 C112 113.3(11)
C206 C205 N2 114.4(12)
B105 B109 B110 61.1(9)
B105 B109 B104 63.5(8)
B110 B109 B104 111.1(9)
B105 B109 B111 110.2(10)
B110 B109 B111 59.9(8)
B104 B109 B111 108.9(9)
B105 B109 B108 109.8(9)
B110 B109 B108 106.9(10)
B104 B109 B108 59.4(8)
B111 B109 B108 59.1(8)
C208 C207 C206 117.7(16)
C205 C206 C207 113.8(14)
B101 B110 B109 110.3(10)
B101 B110 B111 109.7(11)
B109 B110 B111 60.3(8)
B101 B110 B106 60.1(9)
B109 B110 B106 108.2(11)
B111 B110 B106 60.0(8)
B101 B110 B105 63.5(8)
B109 B110 B105 59.2(8)
B111 B110 B105 109.0(10)
B106 B110 B105 110.3(10)
C202 C201 N2 112.7(13)
N2 C209 C210 110.8(13)
B106 B107 B111 60.7(8)
B106 B107 B108 107.8(10)
B111 B107 B108 59.4(7)
B106 B107 B102 60.3(8)
B111 B107 B102 109.5(11)
B108 B107 B102 109.0(10)
B106 B107 B103 110.7(10)
B111 B107 B103 110.1(10)
B108 B107 B103 60.6(8)
B102 B107 B103 62.0(8)
B111 B108 B104 110.2(10)
B111 B108 B107 60.3(8)
B104 B108 B107 111.7(9)
B111 B108 B109 60.2(7)
B104 B108 B109 59.8(8)
B107 B108 B109 108.4(10)
B111 B108 B103 110.6(10)
B104 B108 B103 64.5(8)
B107 B108 B103 60.3(8)
B109 B108 B103 111.4(10)
C210 C211 C212 112.3(16)
C201 C202 C203 107.3(16)
C204 C203 C202 102.9(17)
Cl2 C1 Cl1 110.1(18)
B102 Sn1 B105 80.4(5)
B102 Sn1 B103 46.6(5)
B105 Sn1 B103 81.2(5)
B102 Sn1 B101 46.9(5)
B105 Sn1 B101 46.8(5)
B103 Sn1 B101 80.3(5)
B102 Sn1 B104 80.0(5)
B105 Sn1 B104 46.7(5)
B103 Sn1 B104 47.9(5)
B101 Sn1 B104 79.6(5)
B102 Sn1 Ag2 134.3(3)
B105 Sn1 Ag2 142.0(4)
B103 Sn1 Ag2 110.2(3)
B101 Sn1 Ag2 165.9(3)
B104 Sn1 Ag2 114.4(3)
B102 Sn1 Ag3 128.5(4)
B105 Sn1 Ag3 120.1(4)
B103 Sn1 Ag3 158.4(3)
B101 Sn1 Ag3 111.1(3)
B104 Sn1 Ag3 149.6(4)
Ag2 Sn1 Ag3 55.96(3)
P2 Ag2 Ag3 173.46(7)
P2 Ag2 Sn1 117.30(7)
Ag3 Ag2 Sn1 62.98(3)
P2 Ag2 Ag1 115.43(7)
Ag3 Ag2 Ag1 64.17(3)
Sn1 Ag2 Ag1 127.11(4)
P2 Ag2 Sn2 109.41(7)
Ag3 Ag2 Sn2 64.59(3)
Sn1 Ag2 Sn2 100.63(3)
Ag1 Ag2 Sn2 57.13(2)
P2 Ag2 Sn3 118.00(7)
Ag3 Ag2 Sn3 67.68(3)
Sn1 Ag2 Sn3 100.10(3)
Ag1 Ag2 Sn3 56.94(2)
Sn2 Ag2 Sn3 109.79(3)
P3 Ag3 Ag2 176.24(8)
P3 Ag3 Sn1 115.47(8)
Ag2 Ag3 Sn1 61.06(3)
P3 Ag3 Ag1 122.20(8)
Ag2 Ag3 Ag1 61.30(3)
Sn1 Ag3 Ag1 122.33(4)
P3 Ag3 Sn2 117.53(8)
Ag2 Ag3 Sn2 62.75(3)
Sn1 Ag3 Sn2 98.35(3)
Ag1 Ag3 Sn2 55.87(3)
P3 Ag3 Sn3 121.59(8)
Ag2 Ag3 Sn3 61.17(3)
Sn1 Ag3 Sn3 95.19(3)
Ag1 Ag3 Sn3 54.39(2)
Sn2 Ag3 Sn3 104.28(3)
P1 Ag1 Sn2 111.50(7)
P1 Ag1 Sn3 126.73(7)
Sn2 Ag1 Sn3 121.73(3)
P1 Ag1 Ag2 156.54(8)
Sn2 Ag1 Ag2 63.39(3)
Sn3 Ag1 Ag2 63.82(3)
P1 Ag1 Ag3 146.43(8)
Sn2 Ag1 Ag3 63.55(3)
Sn3 Ag1 Ag3 66.81(3)
Ag2 Ag1 Ag3 54.52(2)
B305 Sn3 B301 47.7(4)
B305 Sn3 B302 81.6(4)
B301 Sn3 B302 47.7(4)
B305 Sn3 B303 80.8(4)
B301 Sn3 B303 80.5(4)
B302 Sn3 B303 46.7(4)
B305 Sn3 B304 47.4(4)
B301 Sn3 B304 80.9(4)
B302 Sn3 B304 80.6(4)
B303 Sn3 B304 46.8(4)
B305 Sn3 Ag1 164.3(3)
B301 Sn3 Ag1 130.3(3)
B302 Sn3 Ag1 107.7(3)
B303 Sn3 Ag1 114.8(3)
B304 Sn3 Ag1 144.9(3)
B305 Sn3 Ag2 111.0(3)
B301 Sn3 Ag2 139.4(3)
B302 Sn3 Ag2 167.0(3)
B303 Sn3 Ag2 136.0(3)
B304 Sn3 Ag2 110.0(3)
Ag1 Sn3 Ag2 59.24(2)
B305 Sn3 Ag3 105.6(3)
B301 Sn3 Ag3 96.7(3)
B302 Sn3 Ag3 123.9(3)
B303 Sn3 Ag3 168.6(3)
B304 Sn3 Ag3 144.0(3)
Ag1 Sn3 Ag3 58.80(3)
Ag2 Sn3 Ag3 51.15(2)
B202 Sn2 B203 47.6(4)
B202 Sn2 B201 48.4(5)
B203 Sn2 B201 82.0(4)
B202 Sn2 B204 81.6(4)
B203 Sn2 B204 47.7(4)
B201 Sn2 B204 81.3(4)
B202 Sn2 B205 82.0(4)
B203 Sn2 B205 81.1(4)
B201 Sn2 B205 47.9(4)
B204 Sn2 B205 46.5(4)
B202 Sn2 Ag1 168.7(3)
B203 Sn2 Ag1 140.7(3)
B201 Sn2 Ag1 131.6(3)
B204 Sn2 Ag1 109.7(3)
B205 Sn2 Ag1 105.7(3)
B202 Sn2 Ag2 114.8(3)
B203 Sn2 Ag2 102.1(3)
B201 Sn2 Ag2 151.6(3)
B204 Sn2 Ag2 122.4(3)
B205 Sn2 Ag2 160.1(3)
Ag1 Sn2 Ag2 59.47(2)
B202 Sn2 Ag3 108.2(3)
B203 Sn2 Ag3 138.5(3)
B201 Sn2 Ag3 106.1(3)
B204 Sn2 Ag3 170.1(3)
B205 Sn2 Ag3 134.7(3)
Ag1 Sn2 Ag3 60.58(3)
Ag2 Sn2 Ag3 52.67(2)
C13 P1 C15 104.9(5)
C13 P1 C11 104.5(5)
C15 P1 C11 106.1(5)
C13 P1 Ag1 112.8(3)
C15 P1 Ag1 112.5(4)
C11 P1 Ag1 115.1(3)
C23 P2 C21 106.0(5)
C23 P2 C25 104.6(5)
C21 P2 C25 105.8(5)
C23 P2 Ag2 112.8(3)
C21 P2 Ag2 113.8(3)
C25 P2 Ag2 113.0(4)
C35 P3 C33 105.3(6)
C35 P3 C31 101.4(6)
C33 P3 C31 106.8(6)
C35 P3 Ag3 118.6(4)
C33 P3 Ag3 112.1(4)
C31 P3 Ag3 111.6(4)
C109 N1 C105 114.2(8)
C109 N1 C101 111.3(8)
C105 N1 C101 115.6(8)

loop_
_geom_bond_atom_site_label_1
_geom_bond_atom_site_label_2
_geom_bond_distance
C101 C102 1.485(15)
C101 N1 1.512(13)
C23 C24 1.533(13)
C23 P2 1.813(10)
C25 C26 1.509(14)
C25 P2 1.840(9)
C11 C12 1.524(13)
C11 P1 1.830(11)
C21 C22 1.524(14)
C21 P2 1.835(10)
B201 B206 1.751(17)
B201 B210 1.777(18)
B201 B205 1.897(17)
B201 B202 1.904(18)
B201 Sn2 2.327(13)
B305 B309 1.754(16)
B305 B310 1.772(16)
B305 B304 1.881(17)
B305 B301 1.887(17)
B305 Sn3 2.331(11)
B302 B306 1.725(15)
B302 B307 1.745(16)
B302 B303 1.860(17)
B302 B301 1.890(15)
B302 Sn3 2.342(11)
B304 B308 1.753(16)
B304 B309 1.755(16)
B304 B303 1.867(15)
B304 Sn3 2.350(12)
C13 C14 1.506(14)
C13 P1 1.804(11)
B303 B307 1.743(16)
B303 B308 1.746(17)
B303 Sn3 2.348(12)
B204 B208 1.755(16)
B204 B209 1.771(17)
B204 B205 1.848(18)
B204 B203 1.885(15)
B204 Sn2 2.334(11)
B301 B306 1.737(16)
B301 B310 1.738(15)
B301 Sn3 2.334(11)
B207 B202 1.749(15)
B207 B211 1.757(16)
B207 B203 1.760(16)
B207 B206 1.773(18)
B207 B208 1.784(16)
B206 B211 1.769(18)
B206 B202 1.774(18)
B206 B210 1.790(19)
B202 B203 1.871(17)
B202 Sn2 2.315(11)
B205 B210 1.738(18)
B205 B209 1.750(16)
B205 Sn2 2.345(11)
B203 B208 1.767(15)
B203 Sn2 2.324(11)
B209 B210 1.765(19)
B209 B211 1.782(17)
B209 B208 1.789(16)
B208 B211 1.750(18)
B310 B311 1.790(15)
B310 B306 1.794(15)
B310 B309 1.805(17)
C15 C16 1.531(16)
C15 P1 1.812(11)
B311 B308 1.762(15)
B311 B306 1.773(16)
B311 B307 1.779(15)
B311 B309 1.783(15)
B211 B210 1.791(18)
B308 B307 1.778(16)
B308 B309 1.797(16)
C35 C36 1.520(18)
C35 P3 1.807(13)
B307 B306 1.756(16)
C31 C32 1.506(16)
C31 P3 1.840(13)
C33 C34 1.528(16)
C33 P3 1.818(11)
B104 B108 1.75(2)
B104 B109 1.759(18)
B104 B105 1.84(2)
B104 B103 1.89(2)
B104 Sn1 2.339(13)
B101 B110 1.731(19)
B101 B106 1.75(2)
B101 B102 1.85(2)
B101 B105 1.85(2)
B101 Sn1 2.336(12)
B103 B107 1.788(19)
B103 B108 1.793(17)
B103 B102 1.83(2)
B103 Sn1 2.325(13)
B106 B107 1.73(2)
B106 B102 1.757(18)
B106 B111 1.765(18)
B106 B110 1.77(2)
B105 B109 1.746(19)
B105 B110 1.78(2)
B105 Sn1 2.319(13)
B102 B107 1.766(18)
B102 Sn1 2.303(12)
N3 C305 1.505(12)
N3 C301 1.506(12)
N3 C309 1.523(12)
Cl2 C1 1.74(3)
N2 C209 1.462(16)
N2 C201 1.515(16)
N2 C205 1.523(16)
C105 N1 1.495(12)
C105 C106 1.518(14)
C301 C302 1.522(13)
Cl1 C1 1.75(3)
C309 C310 1.490(14)
C306 C305 1.520(13)
C306 C307 1.523(15)
C302 C303 1.485(14)
C106 C107 1.528(14)
C109 N1 1.492(12)
C109 C110 1.505(14)
C310 C311 1.553(15)
C303 C304 1.507(17)
C307 C308 1.513(15)
B111 B108 1.746(18)
B111 B110 1.76(2)
B111 B107 1.762(18)
B111 B109 1.767(18)
C102 C103 1.527(15)
C210 C209 1.466(19)
C210 C211 1.53(2)
C110 C111 1.503(15)
C107 C108 1.511(17)
C103 C104 1.482(18)
C311 C312 1.469(16)
C112 C111 1.503(16)
C205 C206 1.410(18)
B109 B110 1.76(2)
B109 B108 1.78(2)
C207 C208 1.42(2)
C207 C206 1.49(2)
C201 C202 1.45(2)
B107 B108 1.76(2)
C212 C211 1.59(2)
C202 C203 1.55(2)
C203 C204 1.50(3)
Sn1 Ag2 2.7801(10)
Sn1 Ag3 2.8299(11)
Ag2 P2 2.395(3)
Ag2 Ag3 2.6324(10)
Ag2 Ag1 2.8355(10)
Ag2 Sn2 2.9432(10)
Ag2 Sn3 2.9612(10)
Ag3 P3 2.393(3)
Ag3 Ag1 2.9095(11)
Ag3 Sn2 2.9904(11)
Ag3 Sn3 3.1268(11)
Ag1 P1 2.435(3)
Ag1 Sn2 2.7649(10)
Ag1 Sn3 2.7653(10)
